data_2222157
loop_
_publ_author_name
'Fun, Hoong-Kun'
'Yeap, Chin Sing'
'Sujith, K. V.'
'Kalluraya, B.'

_publ_section_title
;Ethyl
 4-(5-chloro-3-methyl-1-phenyl-1<i>H</i>-pyrazol-4-yl)-6-methyl-2-oxo-1,2,3,4-tetrahydropyrimidine-5-carboxylate
;
_journal_coeditor_code TK2442
_journal_issue 6
_journal_name_full 'Acta Crystallographica Section E'
_journal_page_first o1229
_journal_paper_doi 10.1107/S1600536809016365
_journal_volume 65
_journal_year 2009
_chemical_formula_iupac 'C18 H19 Cl N4 O3'
_chemical_formula_moiety 'C18 H19 Cl N4 O3'
_chemical_formula_sum 'C18 H19 Cl N4 O3'
_chemical_formula_weight 374.82
_chemical_name_systematic
;
Ethyl 4-(5-chloro-3-methyl-1-phenyl-1<i>H</i>-pyrazol-4-yl)-6-methyl-2-oxo-
1,2,3,4-tetrahydropyrimidine-5-carboxylate
;
_space_group_IT_number 2
_symmetry_cell_setting triclinic
_symmetry_space_group_name_Hall '-P 1'
_symmetry_space_group_name_H-M 'P -1'
_atom_sites_solution_hydrogens geom
_atom_sites_solution_primary direct
_atom_sites_solution_secondary difmap
_audit_creation_method SHELXL-97
_cell_angle_alpha 93.3940(10)
_cell_angle_beta 99.3790(10)
_cell_angle_gamma 90.2030(10)
_cell_formula_units_Z 2
_cell_length_a 7.9083(2)
_cell_length_b 10.2600(2)
_cell_length_c 10.9075(3)
_cell_measurement_reflns_used 9944
_cell_measurement_temperature 110
_cell_measurement_theta_max 35.8
_cell_measurement_theta_min 2.6
_cell_volume 871.58(4)
_computing_cell_refinement 'SAINT (Bruker, 2005)'
_computing_data_collection 'APEX2 (Bruker, 2005)'
_computing_data_reduction 'SAINT (Bruker, 2005)'
_computing_molecular_graphics 'SHELXTL (Sheldrick, 2008)'
_computing_publication_material
;
SHELXTL (Sheldrick, 2008) and PLATON (Spek, 2009)
;
_computing_structure_refinement 'SHELXTL (Sheldrick, 2008)'
_computing_structure_solution 'SHELXTL (Sheldrick, 2008)'
_diffrn_ambient_temperature 110
_diffrn_measured_fraction_theta_full 0.991
_diffrn_measured_fraction_theta_max 0.991
_diffrn_measurement_device_type
;
Bruker SMART APEXII CCD area-detector
;
_diffrn_measurement_method '\f and \w'
_diffrn_radiation_monochromator graphite
_diffrn_radiation_source 'fine-focus sealed tube'
_diffrn_radiation_type MoK\a
_diffrn_radiation_wavelength 0.71073
_diffrn_reflns_av_R_equivalents 0.026
_diffrn_reflns_av_sigmaI/netI 0.026
_diffrn_reflns_limit_h_max 11
_diffrn_reflns_limit_h_min -11
_diffrn_reflns_limit_k_max 14
_diffrn_reflns_limit_k_min -14
_diffrn_reflns_limit_l_max 15
_diffrn_reflns_limit_l_min -15
_diffrn_reflns_number 18224
_diffrn_reflns_theta_full 30.0
_diffrn_reflns_theta_max 30.0
_diffrn_reflns_theta_min 1.9
_diffrn_standards_number 0
_exptl_absorpt_coefficient_mu 0.246
_exptl_absorpt_correction_T_max 0.950
_exptl_absorpt_correction_T_min 0.875
_exptl_absorpt_correction_type multi-scan
_exptl_absorpt_process_details '(<i>SADABS</i>; Bruker, 2005)'
_exptl_crystal_colour colourless
_exptl_crystal_density_diffrn 1.428
_exptl_crystal_density_method 'not measured'
_exptl_crystal_description block
_exptl_crystal_F_000 392
_exptl_crystal_size_max 0.56
_exptl_crystal_size_mid 0.26
_exptl_crystal_size_min 0.21
_refine_diff_density_max 0.48
_refine_diff_density_min -0.30
_refine_ls_extinction_method none
_refine_ls_goodness_of_fit_ref 1.05
_refine_ls_hydrogen_treatment mixed
_refine_ls_matrix_type full
_refine_ls_number_parameters 257
_refine_ls_number_reflns 5048
_refine_ls_number_restraints 0
_refine_ls_restrained_S_all 1.05
_refine_ls_R_factor_all 0.044
_refine_ls_R_factor_gt 0.036
_refine_ls_shift/su_max_lt 0.001
_refine_ls_shift/su_mean 0.000
_refine_ls_structure_factor_coef Fsqd
_refine_ls_weighting_details 'calc w=1/[\s^2^(Fo^2^)+(0.0515P)^2^+0.3283P] where P=(Fo^2^+2Fc^2^)/3'
_refine_ls_weighting_scheme calc
_refine_ls_wR_factor_gt 0.093
_refine_ls_wR_factor_ref 0.099
_reflns_number_gt 4355
_reflns_number_total 5048
_reflns_threshold_expression I>2\s(I)
_cod_data_source_file tk2442.cif
_cod_data_source_block I
_cod_database_code 2222157
_cod_database_fobs_code 2222157

loop_
_symmetry_equiv_pos_as_xyz
'x, y, z'
'-x, -y, -z'

loop_
_atom_site_type_symbol
_atom_site_label
_atom_site_fract_x
_atom_site_fract_y
_atom_site_fract_z
_atom_site_U_iso_or_equiv
_atom_site_adp_type
_atom_site_calc_flag
_atom_site_refinement_flags
_atom_site_occupancy
_atom_site_disorder_assembly
_atom_site_disorder_group
Cl Cl1 0.16502(4) 0.27288(3) 0.28593(3) 0.01867(8) Uani d . 1 . .
O O1 0.09492(11) 0.60474(9) 0.13406(8) 0.01980(18) Uani d . 1 . .
O O2 0.64558(11) 0.20298(9) 0.00629(8) 0.02096(19) Uani d . 1 . .
O O3 0.77714(11) 0.29869(9) 0.18745(8) 0.02079(19) Uani d . 1 . .
N N1 0.40982(13) 0.25693(10) 0.48878(9) 0.01486(19) Uani d . 1 . .
N N2 0.57439(13) 0.29637(10) 0.53670(9) 0.01546(19) Uani d . 1 . .
N N3 0.36526(13) 0.54573(10) 0.21278(9) 0.01470(19) Uani d . 1 . .
N N4 0.21476(13) 0.43462(10) 0.03761(9) 0.0162(2) Uani d . 1 . .
C C1 0.41198(18) 0.06888(12) 0.61334(11) 0.0202(2) Uani d . 1 . .
H H1A 0.5286 0.0600 0.6116 0.024 Uiso calc R 1 . .
C C2 0.3256(2) -0.01924(13) 0.67359(12) 0.0253(3) Uani d . 1 . .
H H2A 0.3844 -0.0884 0.7115 0.030 Uiso calc R 1 . .
C C3 0.1527(2) -0.00483(14) 0.67768(12) 0.0265(3) Uani d . 1 . .
H H3A 0.0951 -0.0654 0.7165 0.032 Uiso calc R 1 . .
C C4 0.06518(18) 0.09986(14) 0.62404(12) 0.0254(3) Uani d . 1 . .
H H4A -0.0503 0.1106 0.6289 0.030 Uiso calc R 1 . .
C C5 0.14923(16) 0.18874(13) 0.56301(11) 0.0202(2) Uani d . 1 . .
H H5A 0.0910 0.2594 0.5276 0.024 Uiso calc R 1 . .
C C6 0.32146(16) 0.17084(11) 0.55550(10) 0.0161(2) Uani d . 1 . .
C C7 0.36219(14) 0.30274(11) 0.37349(10) 0.0143(2) Uani d . 1 . .
C C8 0.49610(14) 0.37464(11) 0.34481(10) 0.0132(2) Uani d . 1 . .
C C9 0.62520(14) 0.36737(11) 0.45051(10) 0.0144(2) Uani d . 1 . .
C C10 0.50187(14) 0.44856(11) 0.22960(10) 0.0135(2) Uani d . 1 . .
H H10A 0.6117 0.4960 0.2419 0.016 Uiso calc R 1 . .
C C11 0.21883(15) 0.53209(11) 0.13033(10) 0.0150(2) Uani d . 1 . .
C C12 0.35013(15) 0.35289(11) 0.02438(10) 0.0146(2) Uani d . 1 . .
C C13 0.49312(14) 0.35937(11) 0.11231(10) 0.0140(2) Uani d . 1 . .
C C14 0.65113(15) 0.28596(11) 0.10717(11) 0.0155(2) Uani d . 1 . .
C C15 0.80143(17) 0.13146(13) -0.00265(12) 0.0223(3) Uani d . 1 . .
H H15A 0.8243 0.0716 0.0635 0.027 Uiso calc R 1 . .
H H15B 0.8983 0.1912 0.0039 0.027 Uiso calc R 1 . .
C C16 0.7726(2) 0.05757(18) -0.12749(15) 0.0387(4) Uani d . 1 . .
H H16A 0.8746 0.0112 -0.1390 0.058 Uiso calc R 1 . .
H H16B 0.7456 0.1177 -0.1918 0.058 Uiso calc R 1 . .
H H16C 0.6793 -0.0034 -0.1314 0.058 Uiso calc R 1 . .
C C17 0.31577(17) 0.26349(13) -0.09159(12) 0.0201(2) Uani d . 1 . .
H H17A 0.207(3) 0.2792(18) -0.1382(18) 0.034(5) Uiso d . 1 . .
H H17B 0.316(3) 0.175(2) -0.0718(18) 0.038(5) Uiso d . 1 . .
H H17C 0.398(2) 0.2794(18) -0.1447(17) 0.034(5) Uiso d . 1 . .
C C18 0.79965(15) 0.42889(12) 0.47221(12) 0.0187(2) Uani d . 1 . .
H H18A 0.8530 0.4188 0.5566 0.028 Uiso calc R 1 . .
H H18B 0.7902 0.5201 0.4575 0.028 Uiso calc R 1 . .
H H18C 0.8679 0.3874 0.4164 0.028 Uiso calc R 1 . .
H H1N3 0.367(2) 0.6038(15) 0.2734(15) 0.016(4) Uiso d . 1 . .
H H1N4 0.120(2) 0.4247(17) -0.0173(17) 0.026(4) Uiso d . 1 . .

loop_
_atom_site_aniso_label
_atom_site_aniso_U_11
_atom_site_aniso_U_22
_atom_site_aniso_U_33
_atom_site_aniso_U_12
_atom_site_aniso_U_13
_atom_site_aniso_U_23
Cl1 0.01327(13) 0.02560(15) 0.01588(13) -0.00443(10) -0.00218(9) 0.00376(10)
O1 0.0153(4) 0.0211(4) 0.0210(4) 0.0060(3) -0.0022(3) -0.0012(3)
O2 0.0159(4) 0.0277(5) 0.0182(4) 0.0091(3) 0.0006(3) -0.0024(3)
O3 0.0145(4) 0.0270(5) 0.0195(4) 0.0048(3) -0.0011(3) 0.0009(3)
N1 0.0128(4) 0.0176(4) 0.0136(4) -0.0006(3) -0.0002(3) 0.0026(3)
N2 0.0128(4) 0.0175(4) 0.0149(4) 0.0011(3) -0.0010(3) 0.0006(3)
N3 0.0139(4) 0.0149(4) 0.0140(4) 0.0030(3) -0.0013(3) 0.0004(3)
N4 0.0122(5) 0.0200(5) 0.0149(4) 0.0032(4) -0.0019(4) -0.0010(4)
C1 0.0254(6) 0.0195(5) 0.0158(5) 0.0032(5) 0.0035(4) 0.0025(4)
C2 0.0378(8) 0.0200(6) 0.0182(6) 0.0003(5) 0.0033(5) 0.0047(5)
C3 0.0361(8) 0.0271(6) 0.0160(6) -0.0124(6) 0.0031(5) 0.0039(5)
C4 0.0224(6) 0.0350(7) 0.0190(6) -0.0072(5) 0.0037(5) 0.0033(5)
C5 0.0192(6) 0.0236(6) 0.0179(5) -0.0001(4) 0.0027(4) 0.0033(4)
C6 0.0201(6) 0.0164(5) 0.0115(5) -0.0015(4) 0.0021(4) 0.0010(4)
C7 0.0132(5) 0.0161(5) 0.0129(5) 0.0009(4) -0.0002(4) 0.0014(4)
C8 0.0110(5) 0.0147(5) 0.0133(5) 0.0017(4) 0.0004(4) 0.0009(4)
C9 0.0125(5) 0.0150(5) 0.0147(5) 0.0022(4) -0.0002(4) -0.0004(4)
C10 0.0100(5) 0.0159(5) 0.0141(5) 0.0011(4) 0.0000(4) 0.0026(4)
C11 0.0145(5) 0.0155(5) 0.0147(5) 0.0006(4) 0.0006(4) 0.0030(4)
C12 0.0132(5) 0.0168(5) 0.0139(5) 0.0017(4) 0.0023(4) 0.0020(4)
C13 0.0125(5) 0.0164(5) 0.0132(5) 0.0019(4) 0.0017(4) 0.0021(4)
C14 0.0142(5) 0.0180(5) 0.0148(5) 0.0018(4) 0.0027(4) 0.0044(4)
C15 0.0179(6) 0.0280(6) 0.0212(6) 0.0107(5) 0.0032(5) 0.0016(5)
C16 0.0343(8) 0.0504(10) 0.0292(8) 0.0220(7) 0.0025(6) -0.0105(7)
C17 0.0182(6) 0.0246(6) 0.0157(5) 0.0029(5) -0.0008(4) -0.0031(4)
C18 0.0120(5) 0.0226(6) 0.0200(6) 0.0000(4) -0.0010(4) 0.0007(4)

loop_
_atom_type_symbol
_atom_type_description
_atom_type_scat_dispersion_real
_atom_type_scat_dispersion_imag
_atom_type_scat_source
C C 0.0033 0.0016 'International Tables Vol C Tables 4.2.6.8 and 6.1.1.4'
H H 0.0000 0.0000 'International Tables Vol C Tables 4.2.6.8 and 6.1.1.4'
N N 0.0061 0.0033 'International Tables Vol C Tables 4.2.6.8 and 6.1.1.4'
O O 0.0106 0.0060 'International Tables Vol C Tables 4.2.6.8 and 6.1.1.4'
Cl Cl 0.1484 0.1585 'International Tables Vol C Tables 4.2.6.8 and 6.1.1.4'

loop_
_geom_angle_atom_site_label_1
_geom_angle_atom_site_label_2
_geom_angle_atom_site_label_3
_geom_angle_site_symmetry_1
_geom_angle_site_symmetry_3
_geom_angle
_geom_angle_publ_flag
C14 O2 C15 . . 115.79(9) ?
C7 N1 N2 . . 110.16(9) ?
C7 N1 C6 . . 130.02(10) ?
N2 N1 C6 . . 119.60(9) ?
C9 N2 N1 . . 105.46(9) ?
C11 N3 C10 . . 125.12(9) ?
C11 N3 H1N3 . . 117.1(10) ?
C10 N3 H1N3 . . 115.4(10) ?
C11 N4 C12 . . 124.24(10) ?
C11 N4 H1N4 . . 117.5(11) ?
C12 N4 H1N4 . . 118.3(11) ?
C2 C1 C6 . . 119.05(12) ?
C2 C1 H1A . . 120.5 ?
C6 C1 H1A . . 120.5 ?
C3 C2 C1 . . 120.45(12) ?
C3 C2 H2A . . 119.8 ?
C1 C2 H2A . . 119.8 ?
C2 C3 C4 . . 120.08(13) ?
C2 C3 H3A . . 120.0 ?
C4 C3 H3A . . 120.0 ?
C3 C4 C5 . . 120.28(13) ?
C3 C4 H4A . . 119.9 ?
C5 C4 H4A . . 119.9 ?
C4 C5 C6 . . 119.22(12) ?
C4 C5 H5A . . 120.4 ?
C6 C5 H5A . . 120.4 ?
C5 C6 C1 . . 120.82(12) ?
C5 C6 N1 . . 120.71(11) ?
C1 C6 N1 . . 118.47(11) ?
N1 C7 C8 . . 108.70(10) ?
N1 C7 Cl1 . . 123.11(9) ?
C8 C7 Cl1 . . 128.18(9) ?
C7 C8 C9 . . 103.79(10) ?
C7 C8 C10 . . 128.17(10) ?
C9 C8 C10 . . 128.00(10) ?
N2 C9 C8 . . 111.88(10) ?
N2 C9 C18 . . 120.43(10) ?
C8 C9 C18 . . 127.69(11) ?
N3 C10 C8 . . 111.17(9) ?
N3 C10 C13 . . 110.10(9) ?
C8 C10 C13 . . 112.92(9) ?
N3 C10 H10A . . 107.5 ?
C8 C10 H10A . . 107.5 ?
C13 C10 H10A . . 107.5 ?
O1 C11 N3 . . 122.70(10) ?
O1 C11 N4 . . 120.82(10) ?
N3 C11 N4 . . 116.45(10) ?
C13 C12 N4 . . 119.61(10) ?
C13 C12 C17 . . 127.57(10) ?
N4 C12 C17 . . 112.82(10) ?
C12 C13 C14 . . 125.95(10) ?
C12 C13 C10 . . 120.88(10) ?
C14 C13 C10 . . 113.16(9) ?
O3 C14 O2 . . 122.46(11) ?
O3 C14 C13 . . 122.92(11) ?
O2 C14 C13 . . 114.63(10) ?
O2 C15 C16 . . 106.46(10) ?
O2 C15 H15A . . 110.4 ?
C16 C15 H15A . . 110.4 ?
O2 C15 H15B . . 110.4 ?
C16 C15 H15B . . 110.4 ?
H15A C15 H15B . . 108.6 ?
C15 C16 H16A . . 109.5 ?
C15 C16 H16B . . 109.5 ?
H16A C16 H16B . . 109.5 ?
C15 C16 H16C . . 109.5 ?
H16A C16 H16C . . 109.5 ?
H16B C16 H16C . . 109.5 ?
C12 C17 H17A . . 111.0(11) ?
C12 C17 H17B . . 111.1(12) ?
H17A C17 H17B . . 106.9(16) ?
C12 C17 H17C . . 110.3(11) ?
H17A C17 H17C . . 106.4(16) ?
H17B C17 H17C . . 111.0(17) ?
C9 C18 H18A . . 109.5 ?
C9 C18 H18B . . 109.5 ?
H18A C18 H18B . . 109.5 ?
C9 C18 H18C . . 109.5 ?
H18A C18 H18C . . 109.5 ?
H18B C18 H18C . . 109.5 ?

loop_
_geom_bond_atom_site_label_1
_geom_bond_atom_site_label_2
_geom_bond_site_symmetry_2
_geom_bond_distance
_geom_bond_publ_flag
Cl1 C7 . 1.7070(12) ?
O1 C11 . 1.2378(14) ?
O2 C14 . 1.3456(14) ?
O2 C15 . 1.4505(14) ?
O3 C14 . 1.2157(14) ?
N1 C7 . 1.3641(14) ?
N1 N2 . 1.3712(13) ?
N1 C6 . 1.4268(15) ?
N2 C9 . 1.3334(15) ?
N3 C11 . 1.3468(14) ?
N3 C10 . 1.4695(14) ?
N3 H1N3 . 0.862(16) ?
N4 C11 . 1.3760(15) ?
N4 C12 . 1.3828(14) ?
N4 H1N4 . 0.883(18) ?
C1 C2 . 1.3886(18) ?
C1 C6 . 1.3932(17) ?
C1 H1A . 0.9300 ?
C2 C3 . 1.383(2) ?
C2 H2A . 0.9300 ?
C3 C4 . 1.387(2) ?
C3 H3A . 0.9300 ?
C4 C5 . 1.3887(18) ?
C4 H4A . 0.9300 ?
C5 C6 . 1.3899(17) ?
C5 H5A . 0.9300 ?
C7 C8 . 1.3760(16) ?
C8 C9 . 1.4158(15) ?
C8 C10 . 1.5125(15) ?
C9 C18 . 1.4924(16) ?
C10 C13 . 1.5202(15) ?
C10 H10A . 0.9800 ?
C12 C13 . 1.3570(15) ?
C12 C17 . 1.5047(16) ?
C13 C14 . 1.4685(15) ?
C15 C16 . 1.5020(19) ?
C15 H15A . 0.9700 ?
C15 H15B . 0.9700 ?
C16 H16A . 0.9600 ?
C16 H16B . 0.9600 ?
C16 H16C . 0.9600 ?
C17 H17A . 0.95(2) ?
C17 H17B . 0.95(2) ?
C17 H17C . 0.956(19) ?
C18 H18A . 0.9600 ?
C18 H18B . 0.9600 ?
C18 H18C . 0.9600 ?

loop_
_geom_hbond_atom_site_label_D
_geom_hbond_atom_site_label_H
_geom_hbond_atom_site_label_A
_geom_hbond_site_symmetry_A
_geom_hbond_distance_DH
_geom_hbond_distance_HA
_geom_hbond_distance_DA
_geom_hbond_angle_DHA
_geom_hbond_publ_flag
N3 H1N3 N2 2_666 0.863(16) 2.233(16) 3.0601(14) 160.7(14) y
N4 H1N4 O1 2_565 0.882(17) 1.960(17) 2.8418(13) 176.8(17) y
C18 H18C O3 . 0.96 2.59 3.2850(15) 129 y

loop_
_geom_torsion_atom_site_label_1
_geom_torsion_atom_site_label_2
_geom_torsion_atom_site_label_3
_geom_torsion_atom_site_label_4
_geom_torsion_site_symmetry_1
_geom_torsion_site_symmetry_2
_geom_torsion_site_symmetry_3
_geom_torsion_site_symmetry_4
_geom_torsion
_geom_torsion_publ_flag
C7 N1 N2 C9 . . . . 0.68(12) ?
C6 N1 N2 C9 . . . . 175.80(10) ?
C6 C1 C2 C3 . . . . -0.95(19) ?
C1 C2 C3 C4 . . . . -1.6(2) ?
C2 C3 C4 C5 . . . . 1.8(2) ?
C3 C4 C5 C6 . . . . 0.54(19) ?
C4 C5 C6 C1 . . . . -3.09(18) ?
C4 C5 C6 N1 . . . . 177.20(11) ?
C2 C1 C6 C5 . . . . 3.29(18) ?
C2 C1 C6 N1 . . . . -176.99(11) ?
C7 N1 C6 C5 . . . . -46.54(17) ?
N2 N1 C6 C5 . . . . 139.45(11) ?
C7 N1 C6 C1 . . . . 133.75(13) ?
N2 N1 C6 C1 . . . . -40.27(15) ?
N2 N1 C7 C8 . . . . -0.59(13) ?
C6 N1 C7 C8 . . . . -175.05(11) ?
N2 N1 C7 Cl1 . . . . -179.88(8) ?
C6 N1 C7 Cl1 . . . . 5.67(17) ?
N1 C7 C8 C9 . . . . 0.25(12) ?
Cl1 C7 C8 C9 . . . . 179.49(9) ?
N1 C7 C8 C10 . . . . -177.62(10) ?
Cl1 C7 C8 C10 . . . . 1.62(18) ?
N1 N2 C9 C8 . . . . -0.52(12) ?
N1 N2 C9 C18 . . . . 178.99(10) ?
C7 C8 C9 N2 . . . . 0.18(13) ?
C10 C8 C9 N2 . . . . 178.06(10) ?
C7 C8 C9 C18 . . . . -179.29(11) ?
C10 C8 C9 C18 . . . . -1.41(19) ?
C11 N3 C10 C8 . . . . -103.04(12) ?
C11 N3 C10 C13 . . . . 22.87(15) ?
C7 C8 C10 N3 . . . . 57.33(15) ?
C9 C8 C10 N3 . . . . -120.05(12) ?
C7 C8 C10 C13 . . . . -67.00(15) ?
C9 C8 C10 C13 . . . . 115.62(12) ?
C10 N3 C11 O1 . . . . 166.80(11) ?
C10 N3 C11 N4 . . . . -15.22(16) ?
C12 N4 C11 O1 . . . . 177.43(11) ?
C12 N4 C11 N3 . . . . -0.59(17) ?
C11 N4 C12 C13 . . . . 5.61(18) ?
C11 N4 C12 C17 . . . . -174.82(11) ?
N4 C12 C13 C14 . . . . -175.52(11) ?
C17 C12 C13 C14 . . . . 5.0(2) ?
N4 C12 C13 C10 . . . . 4.26(17) ?
C17 C12 C13 C10 . . . . -175.23(11) ?
N3 C10 C13 C12 . . . . -16.61(15) ?
C8 C10 C13 C12 . . . . 108.30(12) ?
N3 C10 C13 C14 . . . . 163.20(9) ?
C8 C10 C13 C14 . . . . -71.89(12) ?
C15 O2 C14 O3 . . . . -1.48(17) ?
C15 O2 C14 C13 . . . . 178.58(10) ?
C12 C13 C14 O3 . . . . 177.86(12) ?
C10 C13 C14 O3 . . . . -1.93(17) ?
C12 C13 C14 O2 . . . . -2.20(17) ?
C10 C13 C14 O2 . . . . 178.00(10) ?
C14 O2 C15 C16 . . . . -173.84(12) ?

loop_
_cod_related_entry_id
_cod_related_entry_database
_cod_related_entry_code
1 ChemSpider 2271371
